data_7159103
loop_
_publ_author_name
'Sankaram, G. Siva'
'Sahoo, Tanmoy'
'Sridhar, B.'
'Subba Reddy, B. V.'

_publ_section_title
;
 Rhodium(III)-catalyzed oxidative annulation of <i>N</i>-arylbenzamidines
 with maleimides <i>via</i> dual C-H activation.
;
_journal_issue 8
_journal_name_full 'Organic &amp; biomolecular chemistry'
_journal_page_first 1719
_journal_page_last 1724
_journal_paper_doi 10.1039/d2ob01972h
_journal_volume 21
_journal_year 2023
_chemical_formula_moiety 'C20 H15 N3 O2'
_chemical_formula_sum 'C20 H15 N3 O2'
_chemical_formula_weight 329.35
_space_group_crystal_system monoclinic
_space_group_IT_number 14
_space_group_name_Hall '-P 2ybc'
_space_group_name_H-M_alt 'P 1 21/c 1'
_atom_sites_solution_hydrogens geom
_audit_creation_method SHELXL-2018/3
_audit_update_record
;
2022-10-17 deposited with the CCDC.	2023-01-20 downloaded from the CCDC.
;
_cell_angle_alpha 90
_cell_angle_beta 95.911(5)
_cell_angle_gamma 90
_cell_formula_units_Z 4
_cell_length_a 7.6673(18)
_cell_length_b 10.263(2)
_cell_length_c 20.044(4)
_cell_measurement_reflns_used 9359
_cell_measurement_temperature 294(2)
_cell_measurement_theta_max 29.41
_cell_measurement_theta_min 3.3305
_cell_volume 1568.9(6)
_computing_cell_refinement '<i>SAINT</i> (Bruker, 2016)'
_computing_data_collection '<i>APEX3</i> (Bruker, 2016)'
_computing_data_reduction 'Bruker SAINT'
_computing_molecular_graphics 'Bruker SHELXTL'
_computing_publication_material 'Bruker SHELXTL'
_computing_structure_refinement 'SHELXL-2018/3 (Sheldrick, 2018)'
_computing_structure_solution 'SHELXT 2018/2 (Sheldrick, 2018)'
_diffrn_ambient_temperature 294(2)
_diffrn_measured_fraction_theta_full 0.989
_diffrn_measured_fraction_theta_max 0.957
_diffrn_measurement_device_type 'Bruker D8 QUEST PHOTON-100'
_diffrn_measurement_method '\w and \f'
_diffrn_radiation_type MoK\a
_diffrn_radiation_wavelength 0.71073
_diffrn_reflns_av_R_equivalents 0.0681
_diffrn_reflns_av_unetI/netI 0.0456
_diffrn_reflns_Laue_measured_fraction_full 0.989
_diffrn_reflns_Laue_measured_fraction_max 0.957
_diffrn_reflns_limit_h_max 10
_diffrn_reflns_limit_h_min -10
_diffrn_reflns_limit_k_max 14
_diffrn_reflns_limit_k_min -14
_diffrn_reflns_limit_l_max 28
_diffrn_reflns_limit_l_min -20
_diffrn_reflns_number 28297
_diffrn_reflns_point_group_measured_fraction_full 0.989
_diffrn_reflns_point_group_measured_fraction_max 0.957
_diffrn_reflns_theta_full 25.242
_diffrn_reflns_theta_max 30.475
_diffrn_reflns_theta_min 2.671
_exptl_absorpt_coefficient_mu 0.093
_exptl_absorpt_correction_T_max 0.7461
_exptl_absorpt_correction_T_min 0.6009
_exptl_absorpt_correction_type multi-scan
_exptl_absorpt_process_details
;
 SADABS 2016/2: Krause, L., Herbst-Irmer, R., Sheldrick G.M. & Stalke D.,
 J. Appl. Cryst. 48 (2015) 3-10
;
_exptl_crystal_colour colourless
_exptl_crystal_density_diffrn 1.394
_exptl_crystal_description block
_exptl_crystal_F_000 688
_exptl_crystal_size_max 0.270
_exptl_crystal_size_mid 0.240
_exptl_crystal_size_min 0.160
_refine_diff_density_max 0.210
_refine_diff_density_min -0.179
_refine_diff_density_rms 0.035
_refine_ls_extinction_method none
_refine_ls_goodness_of_fit_ref 1.065
_refine_ls_hydrogen_treatment constr
_refine_ls_matrix_type full
_refine_ls_number_parameters 228
_refine_ls_number_reflns 4559
_refine_ls_number_restraints 0
_refine_ls_restrained_S_all 1.065
_refine_ls_R_factor_all 0.0786
_refine_ls_R_factor_gt 0.0494
_refine_ls_shift/su_max 0.001
_refine_ls_shift/su_mean 0.000
_refine_ls_structure_factor_coef Fsqd
_refine_ls_weighting_details 'w=1/[\s^2^(Fo^2^)+(0.0580P)^2^+0.2829P] where P=(Fo^2^+2Fc^2^)/3'
_refine_ls_weighting_scheme calc
_refine_ls_wR_factor_gt 0.1230
_refine_ls_wR_factor_ref 0.1420
_reflns_Friedel_coverage 0.000
_reflns_number_gt 3159
_reflns_number_total 4559
_reflns_threshold_expression 'I > 2\s(I)'
_cod_data_source_file d2ob01972h2.cif
_cod_data_source_block KB206_0m
_cod_depositor_comments 'Adding full bibliography for 7159103--7159104.cif.'
_cod_original_sg_symbol_H-M 'P 21/c'
_cod_database_code 7159103
_shelx_shelxl_version_number 2018/3
_shelx_space_group_comment
;
The symmetry employed for this shelxl refinement is uniquely defined
by the following loop, which should always be used as a source of
symmetry information in preference to the above space-group names.
They are only intended as comments.
;
_shelx_estimated_absorpt_t_min 0.975
_shelx_estimated_absorpt_t_max 0.985

loop_
_space_group_symop_operation_xyz
'x, y, z'
'-x, y+1/2, -z+1/2'
'-x, -y, -z'
'x, -y-1/2, z-1/2'

loop_
_atom_site_label
_atom_site_type_symbol
_atom_site_fract_x
_atom_site_fract_y
_atom_site_fract_z
_atom_site_U_iso_or_equiv
_atom_site_adp_type
_atom_site_occupancy
_atom_site_site_symmetry_order
_atom_site_calc_flag
_atom_site_refinement_flags_posn
_atom_site_refinement_flags_adp
_atom_site_refinement_flags_occupancy
_atom_site_disorder_assembly
_atom_site_disorder_group
C1 C 0.8497(3) 0.3857(2) 0.74196(8) 0.0705(5) Uani 1 1 d . . . . .
H1 H 0.863048 0.362168 0.787006 0.085 Uiso 1 1 calc R U . . .
C2 C 0.7562(2) 0.30667(18) 0.69662(8) 0.0605(4) Uani 1 1 d . . . . .
H2 H 0.706103 0.229826 0.710179 0.073 Uiso 1 1 calc R U . . .
C3 C 0.73786(18) 0.34430(14) 0.62943(7) 0.0449(3) Uani 1 1 d . . . . .
C4 C 0.81425(16) 0.46102(13) 0.61016(6) 0.0396(3) Uani 1 1 d . . . . .
C5 C 0.91000(18) 0.54156(16) 0.65599(7) 0.0499(3) Uani 1 1 d . . . . .
H5 H 0.960845 0.618519 0.642973 0.060 Uiso 1 1 calc R U . . .
C6 C 0.9255(2) 0.5008(2) 0.72216(8) 0.0644(4) Uani 1 1 d . . . . .
H6 H 0.988618 0.552040 0.754463 0.077 Uiso 1 1 calc R U . . .
C7 C 0.66763(15) 0.35540(12) 0.52350(6) 0.0374(3) Uani 1 1 d . . . . .
C8 C 0.59744(16) 0.33399(13) 0.45473(6) 0.0394(3) Uani 1 1 d . . . . .
C9 C 0.49723(17) 0.22322(15) 0.43717(7) 0.0479(3) Uani 1 1 d . . . . .
H9 H 0.476257 0.163016 0.470091 0.058 Uiso 1 1 calc R U . . .
C10 C 0.42878(19) 0.20179(16) 0.37158(8) 0.0556(4) Uani 1 1 d . . . . .
C11 C 0.4629(2) 0.29322(18) 0.32284(8) 0.0591(4) Uani 1 1 d . . . . .
H11 H 0.418746 0.278854 0.278477 0.071 Uiso 1 1 calc R U . . .
C12 C 0.55928(19) 0.40307(17) 0.33851(7) 0.0530(4) Uani 1 1 d . . . . .
H12 H 0.579372 0.462356 0.305058 0.064 Uiso 1 1 calc R U . . .
C13 C 0.62803(16) 0.42649(14) 0.40514(6) 0.0410(3) Uani 1 1 d . . . . .
C14 C 0.3177(3) 0.0836(2) 0.35328(11) 0.0829(6) Uani 1 1 d . . . . .
H14A H 0.200425 0.098715 0.364285 0.124 Uiso 1 1 calc R U . . .
H14B H 0.366243 0.009495 0.377845 0.124 Uiso 1 1 calc R U . . .
H14C H 0.315484 0.067184 0.306049 0.124 Uiso 1 1 calc R U . . .
C15 C 0.72634(16) 0.53950(13) 0.42728(6) 0.0401(3) Uani 1 1 d . . . . .
C16 C 0.79278(15) 0.55846(12) 0.49192(6) 0.0366(3) Uani 1 1 d . . . . .
C17 C 0.88445(17) 0.68741(13) 0.49840(7) 0.0420(3) Uani 1 1 d . . . . .
C18 C 0.76859(18) 0.65765(14) 0.38893(7) 0.0474(3) Uani 1 1 d . . . . .
C19 C 0.9268(2) 0.86838(16) 0.41748(9) 0.0617(4) Uani 1 1 d . . . . .
H19A H 0.960006 0.866813 0.372086 0.074 Uiso 1 1 calc R U . . .
H19B H 1.030297 0.889715 0.447450 0.074 Uiso 1 1 calc R U . . .
C20 C 0.7909(3) 0.97156(18) 0.42264(13) 0.0842(6) Uani 1 1 d . . . . .
H20A H 0.837555 1.054614 0.411436 0.126 Uiso 1 1 calc R U . . .
H20B H 0.758610 0.974170 0.467640 0.126 Uiso 1 1 calc R U . . .
H20C H 0.689350 0.952084 0.392147 0.126 Uiso 1 1 calc R U . . .
N1 N 0.64840(15) 0.28083(12) 0.57527(6) 0.0461(3) Uani 1 1 d . . . . .
N2 N 0.76800(13) 0.46829(10) 0.54076(5) 0.0359(2) Uani 1 1 d . . . . .
N3 N 0.86401(16) 0.73963(12) 0.43445(6) 0.0498(3) Uani 1 1 d . . . . .
O1 O 0.96182(14) 0.73833(11) 0.54695(6) 0.0575(3) Uani 1 1 d . . . . .
O2 O 0.73082(16) 0.68245(12) 0.33060(5) 0.0664(3) Uani 1 1 d . . . . .

loop_
_atom_site_aniso_label
_atom_site_aniso_U_11
_atom_site_aniso_U_22
_atom_site_aniso_U_33
_atom_site_aniso_U_23
_atom_site_aniso_U_13
_atom_site_aniso_U_12
C1 0.0824(12) 0.0921(14) 0.0364(8) 0.0069(8) 0.0028(8) 0.0077(10)
C2 0.0694(10) 0.0692(10) 0.0439(8) 0.0111(7) 0.0098(7) 0.0044(8)
C3 0.0441(7) 0.0513(8) 0.0399(7) 0.0025(6) 0.0069(5) 0.0055(6)
C4 0.0372(6) 0.0475(7) 0.0341(6) -0.0012(5) 0.0035(5) 0.0083(5)
C5 0.0479(7) 0.0575(9) 0.0430(7) -0.0072(6) -0.0013(6) 0.0037(6)
C6 0.0683(10) 0.0810(12) 0.0417(8) -0.0093(8) -0.0056(7) 0.0060(9)
C7 0.0329(6) 0.0390(6) 0.0406(6) -0.0024(5) 0.0050(5) 0.0036(5)
C8 0.0328(6) 0.0432(7) 0.0420(7) -0.0056(5) 0.0036(5) 0.0063(5)
C9 0.0409(7) 0.0478(8) 0.0550(8) -0.0097(6) 0.0045(6) 0.0011(6)
C10 0.0438(7) 0.0601(9) 0.0618(9) -0.0226(8) 0.0002(7) 0.0030(7)
C11 0.0508(8) 0.0776(11) 0.0470(8) -0.0197(8) -0.0035(6) 0.0076(8)
C12 0.0516(8) 0.0687(10) 0.0379(7) -0.0055(7) 0.0010(6) 0.0077(7)
C13 0.0361(6) 0.0485(7) 0.0384(6) -0.0046(5) 0.0034(5) 0.0080(5)
C14 0.0767(12) 0.0793(13) 0.0891(14) -0.0327(11) -0.0084(10) -0.0164(10)
C15 0.0372(6) 0.0446(7) 0.0388(6) 0.0014(5) 0.0055(5) 0.0080(5)
C16 0.0326(5) 0.0383(6) 0.0394(6) 0.0015(5) 0.0056(5) 0.0065(5)
C17 0.0369(6) 0.0406(7) 0.0492(7) 0.0011(6) 0.0080(5) 0.0056(5)
C18 0.0473(7) 0.0505(8) 0.0453(7) 0.0073(6) 0.0084(6) 0.0117(6)
C19 0.0651(10) 0.0501(9) 0.0718(11) 0.0155(8) 0.0164(8) -0.0025(7)
C20 0.0857(14) 0.0465(10) 0.1212(18) 0.0097(10) 0.0150(12) 0.0064(9)
N1 0.0475(6) 0.0469(7) 0.0444(6) 0.0028(5) 0.0075(5) 0.0002(5)
N2 0.0336(5) 0.0394(5) 0.0348(5) -0.0012(4) 0.0035(4) 0.0041(4)
N3 0.0550(7) 0.0428(6) 0.0522(7) 0.0078(5) 0.0086(6) 0.0023(5)
O1 0.0590(6) 0.0539(6) 0.0584(7) -0.0046(5) -0.0001(5) -0.0114(5)
O2 0.0801(8) 0.0733(8) 0.0457(6) 0.0166(5) 0.0052(5) 0.0087(6)

loop_
_atom_type_symbol
_atom_type_description
_atom_type_scat_dispersion_real
_atom_type_scat_dispersion_imag
_atom_type_scat_source
C C 0.0033 0.0016 'International Tables Vol C Tables 4.2.6.8 and 6.1.1.4'
H H 0.0000 0.0000 'International Tables Vol C Tables 4.2.6.8 and 6.1.1.4'
N N 0.0061 0.0033 'International Tables Vol C Tables 4.2.6.8 and 6.1.1.4'
O O 0.0106 0.0060 'International Tables Vol C Tables 4.2.6.8 and 6.1.1.4'

loop_
_geom_angle_atom_site_label_1
_geom_angle_atom_site_label_2
_geom_angle_atom_site_label_3
_geom_angle
_geom_angle_site_symmetry_1
_geom_angle_site_symmetry_3
_geom_angle_publ_flag
C2 C1 C6 121.36(15) . . ?
C2 C1 H1 119.3 . . ?
C6 C1 H1 119.3 . . ?
C1 C2 C3 118.18(17) . . ?
C1 C2 H2 120.9 . . ?
C3 C2 H2 120.9 . . ?
N1 C3 C2 128.25(15) . . ?
N1 C3 C4 111.85(12) . . ?
C2 C3 C4 119.89(14) . . ?
C5 C4 N2 133.44(13) . . ?
C5 C4 C3 122.19(13) . . ?
N2 C4 C3 104.37(11) . . ?
C6 C5 C4 116.22(15) . . ?
C6 C5 H5 121.9 . . ?
C4 C5 H5 121.9 . . ?
C5 C6 C1 122.15(16) . . ?
C5 C6 H6 118.9 . . ?
C1 C6 H6 118.9 . . ?
N1 C7 N2 112.82(11) . . ?
N1 C7 C8 127.30(12) . . ?
N2 C7 C8 119.88(11) . . ?
C9 C8 C13 119.80(12) . . ?
C9 C8 C7 120.37(13) . . ?
C13 C8 C7 119.82(12) . . ?
C10 C9 C8 120.95(15) . . ?
C10 C9 H9 119.5 . . ?
C8 C9 H9 119.5 . . ?
C9 C10 C11 118.54(14) . . ?
C9 C10 C14 120.64(17) . . ?
C11 C10 C14 120.81(15) . . ?
C12 C11 C10 121.90(14) . . ?
C12 C11 H11 119.0 . . ?
C10 C11 H11 119.0 . . ?
C11 C12 C13 120.04(15) . . ?
C11 C12 H12 120.0 . . ?
C13 C12 H12 120.0 . . ?
C12 C13 C8 118.75(13) . . ?
C12 C13 C15 124.63(13) . . ?
C8 C13 C15 116.62(11) . . ?
C10 C14 H14A 109.5 . . ?
C10 C14 H14B 109.5 . . ?
H14A C14 H14B 109.5 . . ?
C10 C14 H14C 109.5 . . ?
H14A C14 H14C 109.5 . . ?
H14B C14 H14C 109.5 . . ?
C16 C15 C13 123.17(12) . . ?
C16 C15 C18 107.22(12) . . ?
C13 C15 C18 129.54(12) . . ?
C15 C16 N2 121.19(12) . . ?
C15 C16 C17 109.65(11) . . ?
N2 C16 C17 129.14(11) . . ?
O1 C17 N3 125.41(14) . . ?
O1 C17 C16 129.84(13) . . ?
N3 C17 C16 104.75(11) . . ?
O2 C18 N3 124.54(14) . . ?
O2 C18 C15 129.12(15) . . ?
N3 C18 C15 106.34(12) . . ?
N3 C19 C20 112.11(14) . . ?
N3 C19 H19A 109.2 . . ?
C20 C19 H19A 109.2 . . ?
N3 C19 H19B 109.2 . . ?
C20 C19 H19B 109.2 . . ?
H19A C19 H19B 107.9 . . ?
C19 C20 H20A 109.5 . . ?
C19 C20 H20B 109.5 . . ?
H20A C20 H20B 109.5 . . ?
C19 C20 H20C 109.5 . . ?
H20A C20 H20C 109.5 . . ?
H20B C20 H20C 109.5 . . ?
C7 N1 C3 105.00(12) . . ?
C16 N2 C4 134.69(11) . . ?
C16 N2 C7 119.28(10) . . ?
C4 N2 C7 105.95(10) . . ?
C17 N3 C18 112.02(12) . . ?
C17 N3 C19 123.96(14) . . ?
C18 N3 C19 123.94(13) . . ?

loop_
_geom_bond_atom_site_label_1
_geom_bond_atom_site_label_2
_geom_bond_distance
_geom_bond_site_symmetry_2
_geom_bond_publ_flag
C1 C2 1.365(3) . ?
C1 C6 1.393(3) . ?
C1 H1 0.9300 . ?
C2 C3 1.394(2) . ?
C2 H2 0.9300 . ?
C3 N1 1.3856(18) . ?
C3 C4 1.405(2) . ?
C4 C5 1.3884(19) . ?
C4 N2 1.4016(16) . ?
C5 C6 1.384(2) . ?
C5 H5 0.9300 . ?
C6 H6 0.9300 . ?
C7 N1 1.3098(17) . ?
C7 N2 1.4140(16) . ?
C7 C8 1.4441(18) . ?
C8 C9 1.397(2) . ?
C8 C13 1.411(2) . ?
C9 C10 1.382(2) . ?
C9 H9 0.9300 . ?
C10 C11 1.399(3) . ?
C10 C14 1.506(2) . ?
C11 C12 1.367(2) . ?
C11 H11 0.9300 . ?
C12 C13 1.4051(19) . ?
C12 H12 0.9300 . ?
C13 C15 1.4289(19) . ?
C14 H14A 0.9600 . ?
C14 H14B 0.9600 . ?
C14 H14C 0.9600 . ?
C15 C16 1.3566(18) . ?
C15 C18 1.4891(19) . ?
C16 N2 1.3745(16) . ?
C16 C17 1.4978(19) . ?
C17 O1 1.2055(17) . ?
C17 N3 1.3833(18) . ?
C18 O2 1.2024(17) . ?
C18 N3 1.392(2) . ?
C19 N3 1.4584(19) . ?
C19 C20 1.496(2) . ?
C19 H19A 0.9700 . ?
C19 H19B 0.9700 . ?
C20 H20A 0.9600 . ?
C20 H20B 0.9600 . ?
C20 H20C 0.9600 . ?

loop_
_geom_torsion_atom_site_label_1
_geom_torsion_atom_site_label_2
_geom_torsion_atom_site_label_3
_geom_torsion_atom_site_label_4
_geom_torsion
_geom_torsion_site_symmetry_1
_geom_torsion_site_symmetry_2
_geom_torsion_site_symmetry_3
_geom_torsion_site_symmetry_4
_geom_torsion_publ_flag
C6 C1 C2 C3 -0.1(3) . . . . ?
C1 C2 C3 N1 -179.37(15) . . . . ?
C1 C2 C3 C4 -0.2(2) . . . . ?
N1 C3 C4 C5 179.74(12) . . . . ?
C2 C3 C4 C5 0.4(2) . . . . ?
N1 C3 C4 N2 0.13(14) . . . . ?
C2 C3 C4 N2 -179.18(12) . . . . ?
N2 C4 C5 C6 179.15(14) . . . . ?
C3 C4 C5 C6 -0.3(2) . . . . ?
C4 C5 C6 C1 0.0(2) . . . . ?
C2 C1 C6 C5 0.2(3) . . . . ?
N1 C7 C8 C9 -0.43(19) . . . . ?
N2 C7 C8 C9 -179.61(11) . . . . ?
N1 C7 C8 C13 178.61(12) . . . . ?
N2 C7 C8 C13 -0.58(17) . . . . ?
C13 C8 C9 C10 0.74(19) . . . . ?
C7 C8 C9 C10 179.77(12) . . . . ?
C8 C9 C10 C11 0.4(2) . . . . ?
C8 C9 C10 C14 -178.70(14) . . . . ?
C9 C10 C11 C12 -0.9(2) . . . . ?
C14 C10 C11 C12 178.16(15) . . . . ?
C10 C11 C12 C13 0.3(2) . . . . ?
C11 C12 C13 C8 0.8(2) . . . . ?
C11 C12 C13 C15 -178.27(13) . . . . ?
C9 C8 C13 C12 -1.35(18) . . . . ?
C7 C8 C13 C12 179.61(11) . . . . ?
C9 C8 C13 C15 177.83(11) . . . . ?
C7 C8 C13 C15 -1.21(17) . . . . ?
C12 C13 C15 C16 -179.18(12) . . . . ?
C8 C13 C15 C16 1.70(18) . . . . ?
C12 C13 C15 C18 4.2(2) . . . . ?
C8 C13 C15 C18 -174.93(12) . . . . ?
C13 C15 C16 N2 -0.28(18) . . . . ?
C18 C15 C16 N2 177.00(11) . . . . ?
C13 C15 C16 C17 -178.62(11) . . . . ?
C18 C15 C16 C17 -1.33(13) . . . . ?
C15 C16 C17 O1 -178.78(14) . . . . ?
N2 C16 C17 O1 3.1(2) . . . . ?
C15 C16 C17 N3 0.63(13) . . . . ?
N2 C16 C17 N3 -177.53(12) . . . . ?
C16 C15 C18 O2 -178.22(14) . . . . ?
C13 C15 C18 O2 -1.2(2) . . . . ?
C16 C15 C18 N3 1.55(14) . . . . ?
C13 C15 C18 N3 178.60(12) . . . . ?
N2 C7 N1 C3 0.02(14) . . . . ?
C8 C7 N1 C3 -179.21(12) . . . . ?
C2 C3 N1 C7 179.14(14) . . . . ?
C4 C3 N1 C7 -0.09(15) . . . . ?
C15 C16 N2 C4 -177.99(12) . . . . ?
C17 C16 N2 C4 0.0(2) . . . . ?
C15 C16 N2 C7 -1.62(16) . . . . ?
C17 C16 N2 C7 176.36(11) . . . . ?
C5 C4 N2 C16 -2.9(2) . . . . ?
C3 C4 N2 C16 176.61(12) . . . . ?
C5 C4 N2 C7 -179.66(14) . . . . ?
C3 C4 N2 C7 -0.10(12) . . . . ?
N1 C7 N2 C16 -177.27(10) . . . . ?
C8 C7 N2 C16 2.03(16) . . . . ?
N1 C7 N2 C4 0.05(13) . . . . ?
C8 C7 N2 C4 179.35(10) . . . . ?
O1 C17 N3 C18 179.85(13) . . . . ?
C16 C17 N3 C18 0.40(14) . . . . ?
O1 C17 N3 C19 -3.3(2) . . . . ?
C16 C17 N3 C19 177.29(12) . . . . ?
O2 C18 N3 C17 178.59(13) . . . . ?
C15 C18 N3 C17 -1.19(15) . . . . ?
O2 C18 N3 C19 1.7(2) . . . . ?
C15 C18 N3 C19 -178.08(12) . . . . ?
C20 C19 N3 C17 -91.0(2) . . . . ?
C20 C19 N3 C18 85.5(2) . . . . ?
